data_9005327
loop_
_publ_author_name
'Krause, W.'
'Belendorff, K.'
'Bernhardt, H. J.'
'McCammon, C. A.'
'Effenberger, H.'
'Mikenda, W.'

_publ_section_title
;Crystal chemistry of the tsumcorite-group minerals. New data on
 ferrilotharmeyerite, tsumcorite, thometzekite, mounanaite, helmutwinklerite,
 and a redefinition of gartrellite
;
_journal_name_full 'European Journal of Mineralogy'
_journal_page_first 179
_journal_page_last 206
_journal_volume 10
_journal_year 1998
_chemical_compound_source 'Tsumeb mine, Namibia'
_chemical_formula_sum 'As2 H2 O10 Pb Zn2'
_chemical_name_mineral Helmutwinklerite
_space_group_IT_number 2
_symmetry_space_group_name_Hall '-P 1'
_symmetry_space_group_name_H-M 'P -1'
_cell_angle_alpha 70.19
_cell_angle_beta 69.91
_cell_angle_gamma 69.18
_cell_formula_units_Z 1
_cell_length_a 5.606
_cell_length_b 5.610
_cell_length_c 7.617
_cell_volume 203.771
_database_code_amcsd 0006712
_exptl_crystal_density_diffrn 5.296
_cod_original_formula_sum 'Pb Zn2 As2 (O10 H2)'
_cod_database_code 9005327

loop_
_space_group_symop_operation_xyz
x,y,z
-x,-y,-z

loop_
_atom_site_label
_atom_site_fract_x
_atom_site_fract_y
_atom_site_fract_z
_atom_site_U_iso_or_equiv
_atom_site_type_symbol
_atom_site_attached_hydrogens
PbMe1 0.00000 0.00000 0.00000 0.03445 Pb 0
Zn1 0.00000 0.50000 0.50000 0.02305 Zn 0
Zn2 0.50000 0.00000 0.50000 0.02330 Zn 0
AsX 0.42101 0.42320 0.77763 0.02204 As 0
O-H1 0.15540 0.15720 0.40590 0.03926 O 1
O2 0.31310 0.30930 0.65090 0.02394 O 0
O3a 0.24950 0.68310 0.25810 0.03242 O 0
O3b 0.68420 0.24710 0.26100 0.03065 O 0
O4 0.27860 0.28740 0.00850 0.06371 O 0

loop_
_cod_changelog_entry_id
_cod_changelog_entry_author
_cod_changelog_entry_date
_cod_changelog_entry_text
1
;cod-tools version 3.8.0
Id: cif_guess_AMCSD_atom_types 9574 2023-05-10 09:00:05Z saulius
;
2023-05-10T18:50:00+03:00
;Derived atom types and hydrogen counts
from atom names that follow the AMCSD naming convention
(Wat == water, O-H == hydroxyl).
;

loop_
_cod_related_entry_id
_cod_related_entry_database
_cod_related_entry_code
1 AMCSD 0006712
